data_7034348
loop_
_publ_author_name
'Zaragoza-Calero, Silvia'
'Francos, Javier'
'Kennedy, Alan R.'
'O'Hara, Charles T'

_publ_section_title
;
 Solid state and solution studies of lithium tris(n-butyl)magnesiates
 stabilised by Lewis donors.
;
_journal_issue 16
_journal_name_full 'Dalton transactions (Cambridge, England : 2003)'
_journal_page_first 7258
_journal_page_last 7267
_journal_paper_doi 10.1039/c5dt00435g
_journal_volume 44
_journal_year 2015
_chemical_formula_sum 'C38 H90 Li2 Mg2 N4'
_chemical_formula_weight 665.64
_chemical_name_systematic
;
 ?
;
_chemical_properties_physical 'Air-sensitive, Moisture-sensitive, Oxygen-sensitive'
_space_group_IT_number 61
_symmetry_cell_setting orthorhombic
_symmetry_space_group_name_Hall '-P 2ac 2ab'
_symmetry_space_group_name_H-M 'P b c a'
_atom_sites_solution_hydrogens geom
_atom_sites_solution_primary direct
_atom_sites_solution_secondary difmap
_audit_creation_method SHELXL-97
_audit_update_record
;
2015-01-28 deposited with the CCDC.
2015-03-09 downloaded from the CCDC.
;
_cell_angle_alpha 90.00
_cell_angle_beta 90.00
_cell_angle_gamma 90.00
_cell_formula_units_Z 4
_cell_length_a 13.8489(4)
_cell_length_b 17.5351(6)
_cell_length_c 19.0192(7)
_cell_measurement_reflns_used 4514
_cell_measurement_temperature 123(2)
_cell_measurement_theta_max 73.1856
_cell_measurement_theta_min 3.1885
_cell_volume 4618.7(3)
_computing_cell_refinement CrysalisPro
_computing_data_collection CrysalisPro
_computing_data_reduction CrysalisPro
_computing_publication_material SHELXL-97
_computing_structure_refinement 'SHELXL-97 (Sheldrick, 2008)'
_computing_structure_solution SHELXS
_diffrn_ambient_temperature 123(2)
_diffrn_measured_fraction_theta_full 0.998
_diffrn_measured_fraction_theta_max 0.979
_diffrn_measurement_device_type 'Oxford Diffraction Gemini E'
_diffrn_measurement_method 'omega scans'
_diffrn_radiation_monochromator graphite
_diffrn_radiation_source 'fine-focus sealed tube'
_diffrn_radiation_type CuK\a
_diffrn_radiation_wavelength 1.54180
_diffrn_reflns_av_R_equivalents 0.0224
_diffrn_reflns_av_sigmaI/netI 0.0269
_diffrn_reflns_limit_h_max 16
_diffrn_reflns_limit_h_min -17
_diffrn_reflns_limit_k_max 21
_diffrn_reflns_limit_k_min -15
_diffrn_reflns_limit_l_max 16
_diffrn_reflns_limit_l_min -23
_diffrn_reflns_number 14556
_diffrn_reflns_theta_full 70.00
_diffrn_reflns_theta_max 73.34
_diffrn_reflns_theta_min 6.39
_exptl_absorpt_coefficient_mu 0.641
_exptl_absorpt_correction_T_max 1.00000
_exptl_absorpt_correction_T_min 0.66739
_exptl_absorpt_correction_type multi-scan
_exptl_absorpt_process_details
;
CrysAlisPro, Agilent Technologies,
Version 1.171.34.46 (release 25-11-2010 CrysAlis171 .NET)
(compiled Nov 25 2010,17:55:46)
Empirical absorption correction using spherical harmonics,
 implemented in SCALE3 ABSPACK scaling algorithm.
;
_exptl_crystal_colour colourless
_exptl_crystal_density_diffrn 0.957
_exptl_crystal_density_method 'not measured'
_exptl_crystal_description prism
_exptl_crystal_F_000 1504
_exptl_crystal_recrystallization_method 'Re-crystallisation from solvent: '
_exptl_crystal_size_max 0.4
_exptl_crystal_size_mid 0.2
_exptl_crystal_size_min 0.1
_refine_diff_density_max 0.206
_refine_diff_density_min -0.203
_refine_diff_density_rms 0.037
_refine_ls_extinction_method none
_refine_ls_goodness_of_fit_ref 1.023
_refine_ls_hydrogen_treatment mixed
_refine_ls_matrix_type full
_refine_ls_number_parameters 253
_refine_ls_number_reflns 4547
_refine_ls_number_restraints 59
_refine_ls_restrained_S_all 1.023
_refine_ls_R_factor_all 0.0709
_refine_ls_R_factor_gt 0.0501
_refine_ls_shift/su_max 0.001
_refine_ls_shift/su_mean 0.000
_refine_ls_structure_factor_coef Fsqd
_refine_ls_weighting_details 'calc w=1/[\s^2^(Fo^2^)+(0.0785P)^2^+1.4110P] where P=(Fo^2^+2Fc^2^)/3'
_refine_ls_weighting_scheme calc
_refine_ls_wR_factor_gt 0.1387
_refine_ls_wR_factor_ref 0.1596
_reflns_number_gt 3327
_reflns_number_total 4547
_reflns_threshold_expression I>2\s(I)
_cod_data_source_file c5dt00435g2.cif
_cod_data_source_block sz167c
_cod_depositor_comments 'Adding full bibliography for 7034348--7034352.cif.'
_cod_original_sg_symbol_H-M Pbca
_cod_database_code 7034348

loop_
_symmetry_equiv_pos_as_xyz
'x, y, z'
'-x+1/2, -y, z+1/2'
'x+1/2, -y+1/2, -z'
'-x, y+1/2, -z+1/2'
'-x, -y, -z'
'x-1/2, y, -z-1/2'
'-x-1/2, y-1/2, z'
'x, -y-1/2, z-1/2'

loop_
_atom_site_label
_atom_site_type_symbol
_atom_site_fract_x
_atom_site_fract_y
_atom_site_fract_z
_atom_site_U_iso_or_equiv
_atom_site_adp_type
_atom_site_occupancy
_atom_site_symmetry_multiplicity
_atom_site_calc_flag
_atom_site_refinement_flags
_atom_site_disorder_assembly
_atom_site_disorder_group
Mg1 Mg 0.93547(4) 0.95480(3) 0.03656(3) 0.03730(19) Uani 1 1 d . . .
Li1 Li 0.8074(2) 0.88170(18) 0.11311(17) 0.0470(7) Uani 1 1 d . . .
N1 N 0.71805(13) 0.78594(9) 0.10457(9) 0.0525(4) Uani 1 1 d . . .
N2 N 0.74154(13) 0.93633(10) 0.19792(9) 0.0546(5) Uani 1 1 d . . .
C1 C 0.72834(17) 0.75536(13) 0.03271(13) 0.0617(6) Uani 1 1 d . . .
H1A H 0.7948 0.7378 0.0256 0.092 Uiso 1 1 calc R . .
H1B H 0.7133 0.7955 -0.0015 0.092 Uiso 1 1 calc R . .
H1C H 0.6838 0.7125 0.0263 0.092 Uiso 1 1 calc R . .
C2 C 0.7399(2) 0.72367(14) 0.15419(15) 0.0727(7) Uani 1 1 d . . .
H2A H 0.6942 0.6818 0.1470 0.109 Uiso 1 1 calc R . .
H2B H 0.7344 0.7426 0.2025 0.109 Uiso 1 1 calc R . .
H2C H 0.8058 0.7053 0.1460 0.109 Uiso 1 1 calc R . .
C3 C 0.61726(16) 0.81154(14) 0.11339(14) 0.0651(6) Uani 1 1 d . . .
H3A H 0.5745 0.7665 0.1096 0.078 Uiso 1 1 calc R . .
H3B H 0.6011 0.8462 0.0741 0.078 Uiso 1 1 calc R . .
C4 C 0.59512(18) 0.85211(16) 0.18191(15) 0.0768(8) Uani 1 1 d . . .
H4A H 0.6203 0.8206 0.2210 0.092 Uiso 1 1 calc R . .
H4B H 0.5241 0.8549 0.1873 0.092 Uiso 1 1 calc R . .
C5 C 0.63604(17) 0.93245(15) 0.18942(13) 0.0667(7) Uani 1 1 d . . .
H5A H 0.6178 0.9623 0.1473 0.080 Uiso 1 1 calc R . .
H5B H 0.6054 0.9571 0.2306 0.080 Uiso 1 1 calc R . .
C6 C 0.7702(2) 0.90550(16) 0.26692(12) 0.0735(7) Uani 1 1 d . . .
H6A H 0.8401 0.9110 0.2729 0.110 Uiso 1 1 calc R . .
H6B H 0.7526 0.8514 0.2695 0.110 Uiso 1 1 calc R . .
H6C H 0.7368 0.9336 0.3042 0.110 Uiso 1 1 calc R . .
C7 C 0.7716(2) 1.01684(13) 0.19505(13) 0.0674(7) Uani 1 1 d . . .
H7A H 0.7415 1.0449 0.2338 0.101 Uiso 1 1 calc R . .
H7B H 0.7514 1.0391 0.1502 0.101 Uiso 1 1 calc R . .
H7C H 0.8421 1.0200 0.1992 0.101 Uiso 1 1 calc R . .
C9 C 0.75419(15) 1.03691(12) -0.01285(12) 0.0521(5) Uani 1 1 d U . .
H9A H 0.8043 1.0549 -0.0461 0.063 Uiso 1 1 calc R A 1
H9B H 0.7525 1.0725 0.0276 0.063 Uiso 1 1 calc R A 1
C10 C 0.6546(8) 1.0365(5) -0.0499(8) 0.0660(17) Uani 0.590(6) 1 d PDU B 1
H10A H 0.6591 1.0066 -0.0939 0.079 Uiso 0.590(6) 1 calc PR B 1
H10B H 0.6066 1.0114 -0.0191 0.079 Uiso 0.590(6) 1 calc PR B 1
C11 C 0.6208(4) 1.1165(3) -0.0668(3) 0.094(2) Uani 0.590(6) 1 d PDU B 1
H11A H 0.6020 1.1424 -0.0232 0.141 Uiso 0.590(6) 1 calc PR B 1
H11B H 0.5653 1.1140 -0.0986 0.141 Uiso 0.590(6) 1 calc PR B 1
H11C H 0.6734 1.1448 -0.0893 0.141 Uiso 0.590(6) 1 calc PR B 1
C8 C 0.77968(14) 0.95682(11) 0.01287(11) 0.0426(4) Uani 1 1 d U B .
C12 C 0.97258(16) 0.86783(11) 0.11734(10) 0.0432(4) Uani 1 1 d . . .
C13 C 0.99409(16) 0.78585(11) 0.09422(11) 0.0500(5) Uani 1 1 d . . .
H13A H 0.9319 0.7603 0.0841 0.060 Uiso 1 1 calc R . .
H13B H 1.0308 0.7879 0.0496 0.060 Uiso 1 1 calc R . .
C14 C 1.0596(3) 0.65312(15) 0.12568(15) 0.0875(9) Uani 1 1 d . . .
H14A H 0.9951 0.6306 0.1212 0.131 Uiso 1 1 calc R . .
H14B H 1.0960 0.6259 0.1620 0.131 Uiso 1 1 calc R . .
H14C H 1.0936 0.6491 0.0806 0.131 Uiso 1 1 calc R . .
C15 C 1.05030(19) 0.73634(12) 0.14600(13) 0.0629(6) Uani 1 1 d . . .
H15A H 1.1160 0.7579 0.1513 0.075 Uiso 1 1 calc R . .
H15B H 1.0182 0.7393 0.1924 0.075 Uiso 1 1 calc R . .
C16 C 1.00649(14) 0.92773(11) -0.06973(10) 0.0395(4) Uani 1 1 d . . .
C17 C 0.94935(15) 0.93595(12) -0.13915(10) 0.0464(5) Uani 1 1 d . . .
H17A H 0.8826 0.9515 -0.1273 0.056 Uiso 1 1 calc R . .
H17B H 0.9786 0.9780 -0.1665 0.056 Uiso 1 1 calc R . .
C18 C 0.94389(16) 0.86643(13) -0.18620(11) 0.0564(5) Uani 1 1 d . . .
H18A H 1.0098 0.8459 -0.1929 0.068 Uiso 1 1 calc R . .
H18B H 0.9192 0.8821 -0.2329 0.068 Uiso 1 1 calc R . .
C19 C 0.87953(19) 0.80365(14) -0.15716(15) 0.0732(7) Uani 1 1 d . . .
H19A H 0.9027 0.7885 -0.1105 0.110 Uiso 1 1 calc R . .
H19B H 0.8813 0.7596 -0.1888 0.110 Uiso 1 1 calc R . .
H19C H 0.8131 0.8224 -0.1534 0.110 Uiso 1 1 calc R . .
C10A C 0.6671(12) 1.0551(9) -0.0560(12) 0.0660(17) Uani 0.410(6) 1 d PDU B 2
H10C H 0.6631 1.0203 -0.0968 0.079 Uiso 0.410(6) 1 calc PR B 2
H10D H 0.6708 1.1082 -0.0735 0.079 Uiso 0.410(6) 1 calc PR B 2
C11A C 0.5791(5) 1.0454(5) -0.0092(4) 0.093(3) Uani 0.410(6) 1 d PDU B 2
H11D H 0.5783 0.9936 0.0101 0.140 Uiso 0.410(6) 1 calc PR B 2
H11E H 0.5204 1.0538 -0.0370 0.140 Uiso 0.410(6) 1 calc PR B 2
H11F H 0.5817 1.0824 0.0293 0.140 Uiso 0.410(6) 1 calc PR B 2
H16A H 0.9890(14) 0.8787(12) -0.0501(10) 0.044(5) Uiso 1 1 d . . .
H12A H 0.9436(16) 0.8663(12) 0.1608(12) 0.054(6) Uiso 1 1 d . . .
H16B H 1.0746(16) 0.9184(12) -0.0812(11) 0.049(6) Uiso 1 1 d . . .
H12B H 1.0361(18) 0.8907(14) 0.1262(12) 0.065(7) Uiso 1 1 d . . .
H8A H 0.7775(15) 0.9241(12) -0.0281(11) 0.051(6) Uiso 1 1 d . . .
H8B H 0.7265(17) 0.9384(13) 0.0419(12) 0.059(6) Uiso 1 1 d . . .

loop_
_atom_site_aniso_label
_atom_site_aniso_U_11
_atom_site_aniso_U_22
_atom_site_aniso_U_33
_atom_site_aniso_U_23
_atom_site_aniso_U_13
_atom_site_aniso_U_12
Mg1 0.0404(3) 0.0366(3) 0.0349(3) 0.0013(2) 0.0014(2) -0.0011(2)
Li1 0.0510(18) 0.0456(17) 0.0443(17) -0.0014(14) 0.0069(14) -0.0046(14)
N1 0.0535(10) 0.0456(9) 0.0585(11) 0.0058(8) 0.0020(8) -0.0074(8)
N2 0.0622(11) 0.0577(11) 0.0438(9) -0.0013(8) 0.0128(8) 0.0026(8)
C1 0.0674(14) 0.0486(12) 0.0689(15) -0.0073(11) -0.0081(11) -0.0087(11)
C2 0.0801(17) 0.0565(14) 0.0814(18) 0.0176(13) -0.0034(14) -0.0096(12)
C3 0.0521(13) 0.0607(14) 0.0825(17) 0.0050(13) 0.0075(11) -0.0128(11)
C4 0.0603(14) 0.0900(19) 0.0801(18) 0.0057(15) 0.0255(13) -0.0104(13)
C5 0.0622(14) 0.0772(16) 0.0605(14) -0.0043(12) 0.0200(11) 0.0108(12)
C6 0.0906(18) 0.0830(18) 0.0469(13) 0.0001(12) 0.0096(12) 0.0109(14)
C7 0.0886(18) 0.0577(14) 0.0559(13) -0.0135(11) 0.0141(12) 0.0014(12)
C9 0.0589(12) 0.0468(11) 0.0507(11) -0.0051(9) -0.0086(10) 0.0078(9)
C10 0.064(3) 0.064(5) 0.070(3) -0.001(3) -0.0126(19) 0.011(3)
C11 0.104(4) 0.084(3) 0.094(4) -0.020(3) -0.045(3) 0.038(3)
C8 0.0420(10) 0.0446(10) 0.0413(10) -0.0026(9) 0.0023(8) -0.0036(8)
C12 0.0502(11) 0.0425(10) 0.0368(10) 0.0035(8) 0.0032(9) -0.0008(9)
C13 0.0564(12) 0.0472(11) 0.0463(11) -0.0009(9) 0.0030(9) 0.0045(9)
C14 0.128(3) 0.0548(15) 0.0801(18) 0.0082(13) 0.0238(18) 0.0262(15)
C15 0.0809(16) 0.0506(13) 0.0572(13) 0.0055(10) 0.0032(11) 0.0132(11)
C16 0.0426(10) 0.0401(10) 0.0358(9) 0.0008(8) -0.0004(8) -0.0004(8)
C17 0.0520(11) 0.0493(11) 0.0379(10) -0.0009(8) -0.0032(8) 0.0017(9)
C18 0.0624(13) 0.0575(13) 0.0494(12) -0.0090(10) -0.0090(10) 0.0101(10)
C19 0.0701(15) 0.0629(15) 0.0866(18) -0.0141(13) -0.0190(14) -0.0021(12)
C10A 0.064(3) 0.064(5) 0.070(3) -0.001(3) -0.0126(19) 0.011(3)
C11A 0.071(4) 0.121(6) 0.088(5) 0.032(5) 0.002(3) 0.025(4)

loop_
_atom_type_symbol
_atom_type_description
_atom_type_scat_dispersion_real
_atom_type_scat_dispersion_imag
_atom_type_scat_source
Mg Mg 0.1719 0.1771 'International Tables Vol C Tables 4.2.6.8 and 6.1.1.4'
Li Li 0.0008 0.0003 'International Tables Vol C Tables 4.2.6.8 and 6.1.1.4'
N N 0.0311 0.0180 'International Tables Vol C Tables 4.2.6.8 and 6.1.1.4'
C C 0.0181 0.0091 'International Tables Vol C Tables 4.2.6.8 and 6.1.1.4'
H H 0.0000 0.0000 'International Tables Vol C Tables 4.2.6.8 and 6.1.1.4'

loop_
_geom_angle_atom_site_label_1
_geom_angle_atom_site_label_2
_geom_angle_atom_site_label_3
_geom_angle
_geom_angle_site_symmetry_1
_geom_angle_site_symmetry_3
C8 Mg1 C12 112.22(8) . .
C8 Mg1 C16 104.03(7) . .
C12 Mg1 C16 111.54(7) . .
C8 Mg1 C16 112.57(7) . 5_775
C12 Mg1 C16 110.11(7) . 5_775
C16 Mg1 C16 106.07(6) . 5_775
C8 Mg1 Li1 57.35(9) . .
C12 Mg1 Li1 55.89(10) . .
C16 Mg1 Li1 132.49(9) . .
C16 Mg1 Li1 121.38(9) 5_775 .
C8 Mg1 Mg1 121.39(6) . 5_775
C12 Mg1 Mg1 126.24(7) . 5_775
C16 Mg1 Mg1 53.06(5) . 5_775
C16 Mg1 Mg1 53.01(5) 5_775 5_775
Li1 Mg1 Mg1 174.06(8) . 5_775
C8 Mg1 H16A 100.5(5) . .
C12 Mg1 H16A 91.4(5) . .
C16 Mg1 H16A 24.5(5) . .
C16 Mg1 H16A 128.2(5) 5_775 .
Li1 Mg1 H16A 109.9(6) . .
Mg1 Mg1 H16A 76.0(5) 5_775 .
N2 Li1 N1 99.81(15) . .
N2 Li1 C12 117.11(17) . .
N1 Li1 C12 120.37(17) . .
N2 Li1 C8 107.38(16) . .
N1 Li1 C8 106.90(16) . .
C12 Li1 C8 104.47(14) . .
N2 Li1 Mg1 119.95(15) . .
N1 Li1 Mg1 138.37(16) . .
C12 Li1 Mg1 53.14(8) . .
C8 Li1 Mg1 52.20(8) . .
N2 Li1 H12A 96.7(6) . .
N1 Li1 H12A 117.4(6) . .
C12 Li1 H12A 23.5(6) . .
C8 Li1 H12A 124.5(6) . .
Mg1 Li1 H12A 72.4(6) . .
N2 Li1 H8B 92.9(7) . .
N1 Li1 H8B 90.9(7) . .
C12 Li1 H8B 128.8(7) . .
C8 Li1 H8B 24.3(7) . .
Mg1 Li1 H8B 76.3(7) . .
H12A Li1 H8B 147.9(9) . .
C2 N1 C1 107.70(19) . .
C2 N1 C3 110.30(19) . .
C1 N1 C3 107.89(18) . .
C2 N1 Li1 115.03(17) . .
C1 N1 Li1 107.86(15) . .
C3 N1 Li1 107.83(16) . .
C5 N2 C7 108.74(19) . .
C5 N2 C6 110.36(19) . .
C7 N2 C6 108.0(2) . .
C5 N2 Li1 109.13(17) . .
C7 N2 Li1 106.73(16) . .
C6 N2 Li1 113.74(17) . .
N1 C1 H1A 109.5 . .
N1 C1 H1B 109.5 . .
H1A C1 H1B 109.5 . .
N1 C1 H1C 109.5 . .
H1A C1 H1C 109.5 . .
H1B C1 H1C 109.5 . .
N1 C2 H2A 109.5 . .
N1 C2 H2B 109.5 . .
H2A C2 H2B 109.5 . .
N1 C2 H2C 109.5 . .
H2A C2 H2C 109.5 . .
H2B C2 H2C 109.5 . .
N1 C3 C4 115.6(2) . .
N1 C3 H3A 108.4 . .
C4 C3 H3A 108.4 . .
N1 C3 H3B 108.4 . .
C4 C3 H3B 108.4 . .
H3A C3 H3B 107.4 . .
C3 C4 C5 116.0(2) . .
C3 C4 H4A 108.3 . .
C5 C4 H4A 108.3 . .
C3 C4 H4B 108.3 . .
C5 C4 H4B 108.3 . .
H4A C4 H4B 107.4 . .
N2 C5 C4 115.0(2) . .
N2 C5 H5A 108.5 . .
C4 C5 H5A 108.5 . .
N2 C5 H5B 108.5 . .
C4 C5 H5B 108.5 . .
H5A C5 H5B 107.5 . .
N2 C6 H6A 109.5 . .
N2 C6 H6B 109.5 . .
H6A C6 H6B 109.5 . .
N2 C6 H6C 109.5 . .
H6A C6 H6C 109.5 . .
H6B C6 H6C 109.5 . .
N2 C7 H7A 109.5 . .
N2 C7 H7B 109.5 . .
H7A C7 H7B 109.5 . .
N2 C7 H7C 109.5 . .
H7A C7 H7C 109.5 . .
H7B C7 H7C 109.5 . .
C10A C9 C8 124.0(6) . .
C10A C9 C10 14.5(7) . .
C8 C9 C10 110.3(3) . .
C10A C9 H9A 98.5 . .
C8 C9 H9A 109.6 . .
C10 C9 H9A 109.6 . .
C10A C9 H9B 105.8 . .
C8 C9 H9B 109.6 . .
C10 C9 H9B 109.6 . .
H9A C9 H9B 108.1 . .
C11 C10 C9 111.5(8) . .
C11 C10 H10A 109.3 . .
C9 C10 H10A 109.3 . .
C11 C10 H10B 109.3 . .
C9 C10 H10B 109.3 . .
H10A C10 H10B 108.0 . .
C9 C8 Mg1 107.83(13) . .
C9 C8 Li1 144.37(16) . .
Mg1 C8 Li1 70.45(10) . .
C9 C8 H8A 106.2(12) . .
Mg1 C8 H8A 100.7(12) . .
Li1 C8 H8A 109.1(12) . .
C9 C8 H8B 108.2(13) . .
Mg1 C8 H8B 128.2(13) . .
Li1 C8 H8B 58.5(13) . .
H8A C8 H8B 103.6(17) . .
C13 C12 Mg1 119.32(13) . .
C13 C12 Li1 106.39(16) . .
Mg1 C12 Li1 70.97(10) . .
C13 C12 H12A 108.4(14) . .
Mg1 C12 H12A 122.7(14) . .
Li1 C12 H12A 66.5(13) . .
C13 C12 H12B 105.0(14) . .
Mg1 C12 H12B 92.6(14) . .
Li1 C12 H12B 148.6(14) . .
H12A C12 H12B 104.4(19) . .
C15 C13 C12 116.59(18) . .
C15 C13 H13A 108.1 . .
C12 C13 H13A 108.1 . .
C15 C13 H13B 108.1 . .
C12 C13 H13B 108.1 . .
H13A C13 H13B 107.3 . .
C15 C14 H14A 109.5 . .
C15 C14 H14B 109.5 . .
H14A C14 H14B 109.5 . .
C15 C14 H14C 109.5 . .
H14A C14 H14C 109.5 . .
H14B C14 H14C 109.5 . .
C14 C15 C13 115.2(2) . .
C14 C15 H15A 108.5 . .
C13 C15 H15A 108.5 . .
C14 C15 H15B 108.5 . .
C13 C15 H15B 108.5 . .
H15A C15 H15B 107.5 . .
C17 C16 Mg1 120.86(13) . .
C17 C16 Mg1 109.25(12) . 5_775
Mg1 C16 Mg1 73.93(6) . 5_775
C17 C16 H16A 106.5(12) . .
Mg1 C16 H16A 74.8(11) . .
Mg1 C16 H16A 141.0(12) 5_775 .
C17 C16 H16B 108.5(12) . .
Mg1 C16 H16B 129.9(12) . .
Mg1 C16 H16B 82.8(12) 5_775 .
H16A C16 H16B 100.3(17) . .
C18 C17 C16 117.08(17) . .
C18 C17 H17A 108.0 . .
C16 C17 H17A 108.0 . .
C18 C17 H17B 108.0 . .
C16 C17 H17B 108.0 . .
H17A C17 H17B 107.3 . .
C17 C18 C19 113.43(19) . .
C17 C18 H18A 108.9 . .
C19 C18 H18A 108.9 . .
C17 C18 H18B 108.9 . .
C19 C18 H18B 108.9 . .
H18A C18 H18B 107.7 . .
C18 C19 H19A 109.5 . .
C18 C19 H19B 109.5 . .
H19A C19 H19B 109.5 . .
C18 C19 H19C 109.5 . .
H19A C19 H19C 109.5 . .
H19B C19 H19C 109.5 . .
C9 C10A C11A 107.7(12) . .
C9 C10A H10C 110.2 . .
C11A C10A H10C 110.2 . .
C9 C10A H10D 110.2 . .
C11A C10A H10D 110.2 . .
H10C C10A H10D 108.5 . .
C10A C11A H11D 109.5 . .
C10A C11A H11E 109.5 . .
H11D C11A H11E 109.5 . .
C10A C11A H11F 109.5 . .
H11D C11A H11F 109.5 . .
H11E C11A H11F 109.5 . .

loop_
_geom_bond_atom_site_label_1
_geom_bond_atom_site_label_2
_geom_bond_distance
_geom_bond_site_symmetry_2
Mg1 C8 2.204(2) .
Mg1 C12 2.225(2) .
Mg1 C16 2.298(2) .
Mg1 C16 2.299(2) 5_775
Mg1 Li1 2.629(3) .
Mg1 Mg1 2.7643(11) 5_775
Mg1 H16A 2.247(19) .
Li1 N2 2.086(4) .
Li1 N1 2.092(4) .
Li1 C12 2.302(4) .
Li1 C8 2.349(4) .
Li1 H12A 2.11(2) .
Li1 H8B 2.02(2) .
N1 C2 1.475(3) .
N1 C1 1.475(3) .
N1 C3 1.476(3) .
N2 C5 1.472(3) .
N2 C7 1.473(3) .
N2 C6 1.474(3) .
C1 H1A 0.9800 .
C1 H1B 0.9800 .
C1 H1C 0.9800 .
C2 H2A 0.9800 .
C2 H2B 0.9800 .
C2 H2C 0.9800 .
C3 C4 1.516(4) .
C3 H3A 0.9900 .
C3 H3B 0.9900 .
C4 C5 1.525(4) .
C4 H4A 0.9900 .
C4 H4B 0.9900 .
C5 H5A 0.9900 .
C5 H5B 0.9900 .
C6 H6A 0.9800 .
C6 H6B 0.9800 .
C6 H6C 0.9800 .
C7 H7A 0.9800 .
C7 H7B 0.9800 .
C7 H7C 0.9800 .
C9 C10A 1.49(2) .
C9 C8 1.528(3) .
C9 C10 1.549(15) .
C9 H9A 0.9900 .
C9 H9B 0.9900 .
C10 C11 1.512(8) .
C10 H10A 0.9900 .
C10 H10B 0.9900 .
C11 H11A 0.9800 .
C11 H11B 0.9800 .
C11 H11C 0.9800 .
C8 H8A 0.97(2) .
C8 H8B 0.98(2) .
C12 C13 1.532(3) .
C12 H12A 0.92(2) .
C12 H12B 0.98(3) .
C13 C15 1.526(3) .
C13 H13A 0.9900 .
C13 H13B 0.9900 .
C14 C15 1.515(3) .
C14 H14A 0.9800 .
C14 H14B 0.9800 .
C14 H14C 0.9800 .
C15 H15A 0.9900 .
C15 H15B 0.9900 .
C16 C17 1.546(3) .
C16 Mg1 2.299(2) 5_775
C16 H16A 0.97(2) .
C16 H16B 0.98(2) .
C17 C18 1.514(3) .
C17 H17A 0.9900 .
C17 H17B 0.9900 .
C18 C19 1.520(3) .
C18 H18A 0.9900 .
C18 H18B 0.9900 .
C19 H19A 0.9800 .
C19 H19B 0.9800 .
C19 H19C 0.9800 .
C10A C11A 1.518(9) .
C10A H10C 0.9900 .
C10A H10D 0.9900 .
C11A H11D 0.9800 .
C11A H11E 0.9800 .
C11A H11F 0.9800 .

loop_
_geom_torsion_atom_site_label_1
_geom_torsion_atom_site_label_2
_geom_torsion_atom_site_label_3
_geom_torsion_atom_site_label_4
_geom_torsion
_geom_torsion_site_symmetry_1
_geom_torsion_site_symmetry_4
C8 Mg1 Li1 N2 -89.39(18) . .
C12 Mg1 Li1 N2 103.03(19) . .
C16 Mg1 Li1 N2 -168.07(13) . .
C16 Mg1 Li1 N2 8.8(2) 5_775 .
Mg1 Mg1 Li1 N2 -9.9(10) 5_775 .
C8 Mg1 Li1 N1 71.4(2) . .
C12 Mg1 Li1 N1 -96.2(3) . .
C16 Mg1 Li1 N1 -7.3(3) . .
C16 Mg1 Li1 N1 169.6(2) 5_775 .
Mg1 Mg1 Li1 N1 150.9(6) 5_775 .
C8 Mg1 Li1 C12 167.58(13) . .
C16 Mg1 Li1 C12 88.90(13) . .
C16 Mg1 Li1 C12 -94.20(11) 5_775 .
Mg1 Mg1 Li1 C12 -112.9(8) 5_775 .
C12 Mg1 Li1 C8 -167.58(13) . .
C16 Mg1 Li1 C8 -78.68(13) . .
C16 Mg1 Li1 C8 98.22(11) 5_775 .
Mg1 Mg1 Li1 C8 79.5(8) 5_775 .
N2 Li1 N1 C2 -81.2(2) . .
C12 Li1 N1 C2 48.4(3) . .
C8 Li1 N1 C2 167.15(18) . .
Mg1 Li1 N1 C2 115.6(3) . .
N2 Li1 N1 C1 158.64(16) . .
C12 Li1 N1 C1 -71.8(2) . .
C8 Li1 N1 C1 47.0(2) . .
Mg1 Li1 N1 C1 -4.5(3) . .
N2 Li1 N1 C3 42.4(2) . .
C12 Li1 N1 C3 171.97(18) . .
C8 Li1 N1 C3 -69.3(2) . .
Mg1 Li1 N1 C3 -120.8(2) . .
N1 Li1 N2 C5 -42.3(2) . .
C12 Li1 N2 C5 -173.98(18) . .
C8 Li1 N2 C5 69.0(2) . .
Mg1 Li1 N2 C5 124.89(19) . .
N1 Li1 N2 C7 -159.64(17) . .
C12 Li1 N2 C7 68.7(2) . .
C8 Li1 N2 C7 -48.3(2) . .
Mg1 Li1 N2 C7 7.5(2) . .
N1 Li1 N2 C6 81.4(2) . .
C12 Li1 N2 C6 -50.3(2) . .
C8 Li1 N2 C6 -167.30(18) . .
Mg1 Li1 N2 C6 -111.4(2) . .
C2 N1 C3 C4 68.4(3) . .
C1 N1 C3 C4 -174.17(19) . .
Li1 N1 C3 C4 -57.9(2) . .
N1 C3 C4 C5 72.1(3) . .
C7 N2 C5 C4 172.6(2) . .
C6 N2 C5 C4 -69.2(3) . .
Li1 N2 C5 C4 56.5(3) . .
C3 C4 C5 N2 -70.7(3) . .
C10A C9 C10 C11 -26(4) . .
C8 C9 C10 C11 171.9(5) . .
C10A C9 C8 Mg1 158.7(7) . .
C10 C9 C8 Mg1 164.0(5) . .
C10A C9 C8 Li1 -120.2(8) . .
C10 C9 C8 Li1 -114.9(5) . .
C12 Mg1 C8 C9 153.45(13) . .
C16 Mg1 C8 C9 -85.82(14) . .
C16 Mg1 C8 C9 28.56(15) 5_775 .
Li1 Mg1 C8 C9 142.36(17) . .
Mg1 Mg1 C8 C9 -30.79(15) 5_775 .
C12 Mg1 C8 Li1 11.09(12) . .
C16 Mg1 C8 Li1 131.82(10) . .
C16 Mg1 C8 Li1 -113.80(10) 5_775 .
Mg1 Mg1 C8 Li1 -173.15(9) 5_775 .
N2 Li1 C8 C9 21.2(3) . .
N1 Li1 C8 C9 127.6(3) . .
C12 Li1 C8 C9 -103.8(3) . .
Mg1 Li1 C8 C9 -93.6(3) . .
N2 Li1 C8 Mg1 114.79(15) . .
N1 Li1 C8 Mg1 -138.85(15) . .
C12 Li1 C8 Mg1 -10.24(11) . .
C8 Mg1 C12 C13 87.27(17) . .
C16 Mg1 C12 C13 -29.02(18) . .
C16 Mg1 C12 C13 -146.50(15) 5_775 .
Li1 Mg1 C12 C13 98.55(19) . .
Mg1 Mg1 C12 C13 -88.24(17) 5_775 .
C8 Mg1 C12 Li1 -11.28(12) . .
C16 Mg1 C12 Li1 -127.57(11) . .
C16 Mg1 C12 Li1 114.95(11) 5_775 .
Mg1 Mg1 C12 Li1 173.21(10) 5_775 .
N2 Li1 C12 C13 135.51(17) . .
N1 Li1 C12 C13 14.0(2) . .
C8 Li1 C12 C13 -105.89(16) . .
Mg1 Li1 C12 C13 -116.00(14) . .
N2 Li1 C12 Mg1 -108.49(17) . .
N1 Li1 C12 Mg1 130.05(18) . .
C8 Li1 C12 Mg1 10.11(10) . .
Mg1 C12 C13 C15 160.30(16) . .
Li1 C12 C13 C15 -122.7(2) . .
C12 C13 C15 C14 172.7(2) . .
C8 Mg1 C16 C17 15.78(17) . .
C12 Mg1 C16 C17 136.96(15) . .
C16 Mg1 C16 C17 -103.15(15) 5_775 .
Li1 Mg1 C16 C17 74.09(19) . .
Mg1 Mg1 C16 C17 -103.15(15) 5_775 .
C8 Mg1 C16 Mg1 118.93(7) . 5_775
C12 Mg1 C16 Mg1 -119.89(8) . 5_775
C16 Mg1 C16 Mg1 0.0 5_775 5_775
Li1 Mg1 C16 Mg1 177.24(11) . 5_775
Mg1 C16 C17 C18 -124.36(17) . .
Mg1 C16 C17 C18 153.28(15) 5_775 .
C16 C17 C18 C19 71.5(2) . .
C8 C9 C10A C11A 69.6(13) . .
C10 C9 C10A C11A 49(4) . .
